data_1537442
loop_
_publ_author_name
'Huisman, R.'
'Jellinek, F.'

_publ_section_title
;
 On the polymorphism of tantalum diselenide
;
_journal_name_full 'Journal of the Less-Common Metals'
_journal_page_first 111
_journal_page_last 117
_journal_volume 17
_journal_year 1969
_chemical_formula_sum 'Se2 Ta'
_chemical_name_systematic 'Ta Se2'
_space_group_IT_number 186
_symmetry_space_group_name_Hall 'P 6c -2c'
_symmetry_space_group_name_H-M 'P 63 m c'
_cell_angle_alpha 90
_cell_angle_beta 90
_cell_angle_gamma 120
_cell_formula_units_Z 4
_cell_length_a 3.436
_cell_length_b 3.436
_cell_length_c 25.532
_cell_volume 261.049
_citation_journal_id_ASTM JCOMAH
_cod_data_source_file Huisman_JCOMAH_1969_1189.cif
_cod_data_source_block Se2Ta1
_cod_original_cell_volume 261.0489
_cod_original_formula_sum 'Se2 Ta1'
_cod_database_code 1537442

loop_
_symmetry_equiv_pos_as_xyz
x,y,z
x-y,x,z+1/2
-y,x-y,z
-x,-y,z+1/2
-x+y,-x,z
y,-x+y,z+1/2
y,x,z+1/2
-x+y,y,z
-x,-x+y,z+1/2
-y,-x,z
x-y,-y,z+1/2
x,x-y,z

loop_
_atom_site_label
_atom_site_type_symbol
_atom_site_fract_x
_atom_site_fract_y
_atom_site_fract_z
_atom_site_occupancy
_atom_site_U_iso_or_equiv
Ta1 Ta+4 0.3333 0.6667 0.628 1 0.0
Ta2 Ta+4 0.3333 0.6667 0.881 1 0.0
Se2 Se-2 0 0 0.178 1 0.0
Se3 Se-2 0.3333 0.6667 0.307 1 0.0
Se4 Se-2 0.3333 0.6667 0.442 1 0.0
Se1 Se-2 0 0 0.05 1 0.0
